data_1508860
loop_
_publ_author_name
'Reddy, B. V. Subba'
'Reddy, M. Ramana'
'Rao, Y. Gopal'
'Yadav, J. S.'
'Sridhar, B.'

_publ_section_title
;
 Cu(OTf)(2)-Catalyzed Synthesis of 2,3-Disubstituted Indoles and
 2,4,5-Trisubstituted Pyrroles from \a-Diazoketones.
;
_journal_issue 3
_journal_name_full 'Organic letters'
_journal_page_first 464
_journal_page_last 467
_journal_paper_doi 10.1021/ol303206w
_journal_volume 15
_journal_year 2013
_chemical_formula_moiety 'C14 H15 N O2'
_chemical_formula_sum 'C14 H15 N O2'
_chemical_formula_weight 229.27
_chemical_name_systematic
; 
ethyl 2-methyl-5-phenyl-1H-pyrrole-3-carboxylate
;
_space_group_IT_number 14
_symmetry_cell_setting monoclinic
_symmetry_space_group_name_Hall '-P 2yn'
_symmetry_space_group_name_H-M 'P 1 21/n 1'
_atom_sites_solution_hydrogens geom
_atom_sites_solution_primary direct
_atom_sites_solution_secondary difmap
_audit_creation_method SHELXL-97
_cell_angle_alpha 90.00
_cell_angle_beta 103.883(1)
_cell_angle_gamma 90.00
_cell_formula_units_Z 4
_cell_length_a 11.7298(8)
_cell_length_b 9.2723(6)
_cell_length_c 11.8853(8)
_cell_measurement_reflns_used 5010
_cell_measurement_temperature 294(2)
_cell_measurement_theta_max 26.39
_cell_measurement_theta_min 2.80
_cell_volume 1254.91(15)
_computing_cell_refinement 'SAINT (Bruker, 2001)'
_computing_data_collection 'SMART (Bruker, 2001)'
_computing_data_reduction SAINT
_computing_molecular_graphics 'SHELXTL/PC (Sheldrick, 1990)'
_computing_publication_material SHELXL97
_computing_structure_refinement 'SHELXL-97 (Sheldrick, 2008)'
_computing_structure_solution 'SHELXS-97 (Sheldrick, 2008)'
_diffrn_ambient_temperature 294(2)
_diffrn_measured_fraction_theta_full 1.000
_diffrn_measured_fraction_theta_max 1.000
_diffrn_measurement_device 'Bruker SMART APEX CCD area-detector'
_diffrn_measurement_device_type 'CCD Area Detector'
_diffrn_measurement_method '\w scan'
_diffrn_radiation_monochromator graphite
_diffrn_radiation_source 'fine-focus sealed tube'
_diffrn_radiation_type MoK\a
_diffrn_radiation_wavelength 0.71073
_diffrn_reflns_av_R_equivalents 0.0241
_diffrn_reflns_av_sigmaI/netI 0.0168
_diffrn_reflns_limit_h_max 13
_diffrn_reflns_limit_h_min -13
_diffrn_reflns_limit_k_max 11
_diffrn_reflns_limit_k_min -11
_diffrn_reflns_limit_l_max 14
_diffrn_reflns_limit_l_min -14
_diffrn_reflns_number 11655
_diffrn_reflns_theta_full 25.00
_diffrn_reflns_theta_max 25.00
_diffrn_reflns_theta_min 2.19
_diffrn_standards_number 0
_exptl_absorpt_coefficient_mu 0.081
_exptl_absorpt_correction_type none
_exptl_crystal_colour colorless
_exptl_crystal_density_diffrn 1.214
_exptl_crystal_density_method 'not measured'
_exptl_crystal_description block
_exptl_crystal_F_000 488
_exptl_crystal_size_max 0.21
_exptl_crystal_size_mid 0.18
_exptl_crystal_size_min 0.09
_refine_diff_density_max 0.131
_refine_diff_density_min -0.119
_refine_diff_density_rms 0.028
_refine_ls_extinction_method none
_refine_ls_goodness_of_fit_ref 1.035
_refine_ls_hydrogen_treatment mixed
_refine_ls_matrix_type full
_refine_ls_number_parameters 160
_refine_ls_number_reflns 2198
_refine_ls_number_restraints 0
_refine_ls_restrained_S_all 1.035
_refine_ls_R_factor_all 0.0463
_refine_ls_R_factor_gt 0.0396
_refine_ls_shift/su_max 0.000
_refine_ls_shift/su_mean 0.000
_refine_ls_structure_factor_coef Fsqd
_refine_ls_weighting_details 'calc w=1/[\s^2^(Fo^2^)+(0.0647P)^2^+0.1862P] where P=(Fo^2^+2Fc^2^)/3'
_refine_ls_weighting_scheme calc
_refine_ls_wR_factor_gt 0.1124
_refine_ls_wR_factor_ref 0.1193
_reflns_number_gt 1862
_reflns_number_total 2198
_reflns_threshold_expression I>2\s(I)
_cod_data_source_file ol303206w_si_002.cif
_cod_data_source_block an35m
_cod_original_sg_symbol_H-M 'P 21/n'
_cod_database_code 1508860

loop_
_symmetry_equiv_pos_as_xyz
'x, y, z'
'-x+1/2, y+1/2, -z+1/2'
'-x, -y, -z'
'x-1/2, -y-1/2, z-1/2'

loop_
_atom_site_label
_atom_site_type_symbol
_atom_site_fract_x
_atom_site_fract_y
_atom_site_fract_z
_atom_site_U_iso_or_equiv
_atom_site_adp_type
_atom_site_occupancy
_atom_site_symmetry_multiplicity
_atom_site_calc_flag
_atom_site_refinement_flags
C1 C 0.54206(11) 0.24213(15) 0.02176(12) 0.0538(4) Uani 1 1 d .
C2 C 0.42696(11) 0.25682(15) -0.04091(12) 0.0532(4) Uani 1 1 d .
C3 C 0.37025(12) 0.35116(16) 0.02126(12) 0.0574(4) Uani 1 1 d .
H3 H 0.2921 0.3799 -0.0012 0.069 Uiso 1 1 calc R
C4 C 0.44915(11) 0.39317(15) 0.11965(12) 0.0543(4) Uani 1 1 d .
C5 C 0.43581(13) 0.48706(16) 0.21397(13) 0.0596(4) Uani 1 1 d .
C6 C 0.32623(16) 0.5402(3) 0.21574(19) 0.0991(7) Uani 1 1 d .
H6 H 0.2621 0.5165 0.1558 0.119 Uiso 1 1 calc R
C7 C 0.3100(2) 0.6272(3) 0.3041(2) 0.1199(9) Uani 1 1 d .
H7 H 0.2353 0.6613 0.3035 0.144 Uiso 1 1 calc R
C8 C 0.4025(2) 0.6637(2) 0.3925(2) 0.1021(7) Uani 1 1 d .
H8 H 0.3913 0.7223 0.4525 0.123 Uiso 1 1 calc R
C9 C 0.51099(18) 0.6141(2) 0.39229(18) 0.0920(6) Uani 1 1 d .
H9 H 0.5747 0.6392 0.4523 0.110 Uiso 1 1 calc R
C10 C 0.52783(15) 0.5269(2) 0.30394(14) 0.0747(5) Uani 1 1 d .
H10 H 0.6031 0.4942 0.3051 0.090 Uiso 1 1 calc R
C11 C 0.36951(12) 0.18963(16) -0.15016(12) 0.0580(4) Uani 1 1 d .
C12 C 0.38845(16) 0.0314(2) -0.30084(14) 0.0804(5) Uani 1 1 d .
H12A H 0.3564 0.1016 -0.3605 0.097 Uiso 1 1 calc R
H12B H 0.3257 -0.0326 -0.2920 0.097 Uiso 1 1 calc R
C13 C 0.48432(19) -0.0523(2) -0.33268(18) 0.1004(6) Uani 1 1 d .
H13A H 0.5464 0.0121 -0.3397 0.151 Uiso 1 1 calc R
H13B H 0.4542 -0.1003 -0.4053 0.151 Uiso 1 1 calc R
H13C H 0.5142 -0.1225 -0.2736 0.151 Uiso 1 1 calc R
C14 C 0.64335(13) 0.1584(2) 0.00119(15) 0.0732(5) Uani 1 1 d .
H14A H 0.6693 0.2004 -0.0622 0.110 Uiso 1 1 calc R
H14B H 0.6197 0.0604 -0.0173 0.110 Uiso 1 1 calc R
H14C H 0.7064 0.1604 0.0697 0.110 Uiso 1 1 calc R
N1 N 0.55322(10) 0.32480(13) 0.11738(10) 0.0553(3) Uani 1 1 d .
O1 O 0.43980(9) 0.10302(12) -0.19241(9) 0.0684(3) Uani 1 1 d .
O2 O 0.26744(9) 0.20902(14) -0.19914(10) 0.0791(4) Uani 1 1 d .
H1N H 0.6201(15) 0.3279(18) 0.1698(15) 0.073(5) Uiso 1 1 d .

loop_
_atom_site_aniso_label
_atom_site_aniso_U_11
_atom_site_aniso_U_22
_atom_site_aniso_U_33
_atom_site_aniso_U_23
_atom_site_aniso_U_13
_atom_site_aniso_U_12
C1 0.0458(7) 0.0588(8) 0.0498(7) 0.0051(6) -0.0021(5) -0.0035(6)
C2 0.0449(7) 0.0576(8) 0.0491(7) 0.0066(6) -0.0043(6) -0.0045(6)
C3 0.0420(7) 0.0652(9) 0.0572(8) 0.0073(7) -0.0032(6) 0.0003(6)
C4 0.0462(7) 0.0578(8) 0.0542(8) 0.0080(6) 0.0027(6) -0.0033(6)
C5 0.0568(8) 0.0593(8) 0.0598(8) 0.0032(7) 0.0084(7) -0.0068(6)
C6 0.0638(10) 0.1196(16) 0.1049(15) -0.0412(13) 0.0021(10) 0.0083(11)
C7 0.0821(14) 0.137(2) 0.137(2) -0.0573(17) 0.0198(14) 0.0142(14)
C8 0.1010(16) 0.1036(15) 0.1042(16) -0.0397(13) 0.0295(13) -0.0129(12)
C9 0.0842(13) 0.1071(15) 0.0805(12) -0.0288(11) 0.0117(10) -0.0199(11)
C10 0.0614(9) 0.0912(12) 0.0683(10) -0.0113(9) 0.0090(8) -0.0106(8)
C11 0.0505(8) 0.0617(9) 0.0532(8) 0.0051(6) -0.0045(6) -0.0036(7)
C12 0.0806(11) 0.0861(12) 0.0640(10) -0.0159(9) -0.0034(8) -0.0122(10)
C13 0.1052(15) 0.1025(15) 0.0919(14) -0.0284(12) 0.0208(12) -0.0086(12)
C14 0.0524(8) 0.0890(12) 0.0690(10) -0.0067(8) -0.0037(7) 0.0084(8)
N1 0.0418(6) 0.0652(7) 0.0497(6) 0.0020(5) -0.0069(5) -0.0034(5)
O1 0.0597(6) 0.0778(7) 0.0570(6) -0.0092(5) -0.0072(5) -0.0029(5)
O2 0.0518(6) 0.0978(9) 0.0700(7) -0.0077(6) -0.0200(5) 0.0026(6)

loop_
_atom_type_symbol
_atom_type_description
_atom_type_scat_dispersion_real
_atom_type_scat_dispersion_imag
_atom_type_scat_source
C C 0.0033 0.0016 'International Tables Vol C Tables 4.2.6.8 and 6.1.1.4'
H H 0.0000 0.0000 'International Tables Vol C Tables 4.2.6.8 and 6.1.1.4'
N N 0.0061 0.0033 'International Tables Vol C Tables 4.2.6.8 and 6.1.1.4'
O O 0.0106 0.0060 'International Tables Vol C Tables 4.2.6.8 and 6.1.1.4'

loop_
_geom_angle_atom_site_label_1
_geom_angle_atom_site_label_2
_geom_angle_atom_site_label_3
_geom_angle
N1 C1 C2 106.39(12)
N1 C1 C14 120.96(12)
C2 C1 C14 132.66(13)
C1 C2 C3 107.52(12)
C1 C2 C11 128.52(14)
C3 C2 C11 123.96(13)
C4 C3 C2 108.57(12)
C4 C3 H3 125.7
C2 C3 H3 125.7
C3 C4 N1 105.86(13)
C3 C4 C5 130.92(13)
N1 C4 C5 123.21(12)
C10 C5 C6 116.88(16)
C10 C5 C4 123.34(14)
C6 C5 C4 119.78(15)
C7 C6 C5 121.41(19)
C7 C6 H6 119.3
C5 C6 H6 119.3
C8 C7 C6 120.4(2)
C8 C7 H7 119.8
C6 C7 H7 119.8
C9 C8 C7 119.4(2)
C9 C8 H8 120.3
C7 C8 H8 120.3
C8 C9 C10 120.51(19)
C8 C9 H9 119.7
C10 C9 H9 119.7
C5 C10 C9 121.43(17)
C5 C10 H10 119.3
C9 C10 H10 119.3
O2 C11 O1 122.51(13)
O2 C11 C2 123.96(15)
O1 C11 C2 113.53(12)
O1 C12 C13 106.70(14)
O1 C12 H12A 110.4
C13 C12 H12A 110.4
O1 C12 H12B 110.4
C13 C12 H12B 110.4
H12A C12 H12B 108.6
C12 C13 H13A 109.5
C12 C13 H13B 109.5
H13A C13 H13B 109.5
C12 C13 H13C 109.5
H13A C13 H13C 109.5
H13B C13 H13C 109.5
C1 C14 H14A 109.5
C1 C14 H14B 109.5
H14A C14 H14B 109.5
C1 C14 H14C 109.5
H14A C14 H14C 109.5
H14B C14 H14C 109.5
C1 N1 C4 111.66(11)
C1 N1 H1N 120.4(11)
C4 N1 H1N 128.0(11)
C11 O1 C12 116.71(12)

loop_
_geom_bond_atom_site_label_1
_geom_bond_atom_site_label_2
_geom_bond_distance
C1 N1 1.3508(18)
C1 C2 1.3834(18)
C1 C14 1.488(2)
C2 C3 1.410(2)
C2 C11 1.4520(19)
C3 C4 1.3625(19)
C3 H3 0.9300
C4 N1 1.3816(17)
C4 C5 1.457(2)
C5 C10 1.375(2)
C5 C6 1.381(2)
C6 C7 1.374(3)
C6 H6 0.9300
C7 C8 1.359(3)
C7 H7 0.9300
C8 C9 1.354(3)
C8 H8 0.9300
C9 C10 1.377(2)
C9 H9 0.9300
C10 H10 0.9300
C11 O2 1.2125(16)
C11 O1 1.3326(18)
C12 O1 1.4466(18)
C12 C13 1.488(3)
C12 H12A 0.9700
C12 H12B 0.9700
C13 H13A 0.9600
C13 H13B 0.9600
C13 H13C 0.9600
C14 H14A 0.9600
C14 H14B 0.9600
C14 H14C 0.9600
N1 H1N 0.878(18)

loop_
_geom_hbond_atom_site_label_D
_geom_hbond_atom_site_label_H
_geom_hbond_atom_site_label_A
_geom_hbond_distance_DH
_geom_hbond_distance_HA
_geom_hbond_distance_DA
_geom_hbond_angle_DHA
_geom_hbond_site_symmetry_A
N1 H1N O2 0.878(18) 2.059(18) 2.9220(15) 167.7(15) 4_666

loop_
_geom_torsion_atom_site_label_1
_geom_torsion_atom_site_label_2
_geom_torsion_atom_site_label_3
_geom_torsion_atom_site_label_4
_geom_torsion
N1 C1 C2 C3 -0.08(15)
C14 C1 C2 C3 -179.97(16)
N1 C1 C2 C11 -179.52(13)
C14 C1 C2 C11 0.6(3)
C1 C2 C3 C4 0.06(16)
C11 C2 C3 C4 179.53(13)
C2 C3 C4 N1 -0.01(16)
C2 C3 C4 C5 -178.88(14)
C3 C4 C5 C10 -175.10(16)
N1 C4 C5 C10 6.2(2)
C3 C4 C5 C6 5.1(3)
N1 C4 C5 C6 -173.60(16)
C10 C5 C6 C7 -0.8(3)
C4 C5 C6 C7 179.0(2)
C5 C6 C7 C8 0.2(4)
C6 C7 C8 C9 0.3(4)
C7 C8 C9 C10 -0.3(4)
C6 C5 C10 C9 0.8(3)
C4 C5 C10 C9 -179.01(16)
C8 C9 C10 C5 -0.3(3)
C1 C2 C11 O2 -179.97(14)
C3 C2 C11 O2 0.7(2)
C1 C2 C11 O1 0.2(2)
C3 C2 C11 O1 -179.13(13)
C2 C1 N1 C4 0.08(15)
C14 C1 N1 C4 179.98(13)
C3 C4 N1 C1 -0.04(16)
C5 C4 N1 C1 178.93(13)
O2 C11 O1 C12 -0.2(2)
C2 C11 O1 C12 179.61(13)
C13 C12 O1 C11 177.27(15)

loop_
_cod_related_entry_id
_cod_related_entry_database
_cod_related_entry_code
1 ChemSpider 10487368
